data_4086261
loop_
_publ_author_name
'S\'anchez-Sordo, Irene'
'Salinas, Sara Mart\?\'inez de'
'D\?\'iez, Josefina'
'Lastra, Elena'
'Gamasa, M. Pilar'

_publ_section_title
;
 \k3(P,C,C)-Allylphosphane Iridium(III) and Rhodium(III) Complexes:
 Preparation and Reactivity toward Nucleophilic Reagents
;
_journal_issue 18
_journal_name_full Organometallics
_journal_page_first 4581
_journal_paper_doi 10.1021/acs.organomet.5b00665
_journal_volume 34
_journal_year 2015
_chemical_compound_source synthesis
_chemical_formula_moiety 'C21 H38 N P Rh, C24 H20 B, C H2 Cl2'
_chemical_formula_sum 'C44 H57 B Ir P S'
_chemical_formula_weight 851.93
_chemical_name_systematic
;
 ?
;
_space_group_crystal_system triclinic
_space_group_IT_number 2
_space_group_name_Hall '-P 1'
_space_group_name_H-M_alt 'P -1'
_symmetry_space_group_name_Hall '-P 1'
_symmetry_space_group_name_H-M 'P -1'
_atom_sites_solution_hydrogens geom
_audit_creation_method SHELXL-2014
_cell_angle_alpha 82.623(4)
_cell_angle_beta 72.939(5)
_cell_angle_gamma 83.425(5)
_cell_formula_units_Z 2
_cell_length_a 12.1476(8)
_cell_length_b 12.1938(6)
_cell_length_c 14.0901(8)
_cell_measurement_reflns_used 7358
_cell_measurement_temperature 150(2)
_cell_measurement_theta_max 69.0610
_cell_measurement_theta_min 3.7110
_cell_volume 1972.2(2)
_computing_cell_refinement
;
CrysAlisPro, Agilent Technologies,
Version 1.171.36.28 (release 01-02-2013 CrysAlis171 .NET)
(compiled Feb  1 2013,16:14:44)
;
_computing_data_collection
;
CrysAlisPro, Agilent Technologies,
Version 1.171.36.28 (release 01-02-2013 CrysAlis171 .NET)
(compiled Feb  1 2013,16:14:44)
;
_computing_data_reduction
;
CrysAlisPro, Agilent Technologies,
Version 1.171.36.28 (release 01-02-2013 CrysAlis171 .NET)
(compiled Feb  1 2013,16:14:44)
;
_computing_molecular_graphics 'PLATON (Spek, 2008)'
_computing_publication_material 'WinGX publication routines (Farrugia, 2012'
_computing_structure_refinement 'SHELXL-2014 (Sheldrick, 2014)'
_computing_structure_solution SIR-2004
_diffrn_ambient_temperature 150(2)
_diffrn_detector_area_resol_mean 8.2640
_diffrn_measured_fraction_theta_full 0.994
_diffrn_measured_fraction_theta_max 0.980
_diffrn_measurement_device_type 'Xcalibur, Onyx, Nova'
_diffrn_measurement_method '\w scans'
_diffrn_radiation_type CuK\a
_diffrn_radiation_wavelength 1.54184
_diffrn_reflns_av_R_equivalents 0.0403
_diffrn_reflns_av_unetI/netI 0.0451
_diffrn_reflns_laue_measured_fraction_full 0.994
_diffrn_reflns_laue_measured_fraction_max 0.980
_diffrn_reflns_limit_h_max 14
_diffrn_reflns_limit_h_min -14
_diffrn_reflns_limit_k_max 12
_diffrn_reflns_limit_k_min -14
_diffrn_reflns_limit_l_max 11
_diffrn_reflns_limit_l_min -16
_diffrn_reflns_number 15778
_diffrn_reflns_point_group_measured_fraction_full 0.994
_diffrn_reflns_point_group_measured_fraction_max 0.980
_diffrn_reflns_theta_full 67.684
_diffrn_reflns_theta_max 69.344
_diffrn_reflns_theta_min 3.667
_diffrn_source 'Nova (Cu) X-ray Source'
_exptl_absorpt_coefficient_mu 7.634
_exptl_absorpt_correction_T_max 1.00000
_exptl_absorpt_correction_T_min 0.53758
_exptl_absorpt_correction_type multi-scan
_exptl_absorpt_process_details
;
CrysAlisPro, Agilent Technologies,
Version 1.171.36.28 (release 01-02-2013 CrysAlis171 .NET)
(compiled Feb  1 2013,16:14:44)
Empirical absorption correction using spherical harmonics,
 implemented in SCALE3 ABSPACK scaling algorithm.
;
_exptl_crystal_colour 'clear light yellow'
_exptl_crystal_density_diffrn 1.435
_exptl_crystal_description block
_exptl_crystal_F_000 868
_exptl_crystal_size_max 0.2000
_exptl_crystal_size_mid 0.0400
_exptl_crystal_size_min 0.0200
_refine_diff_density_max 4.230
_refine_diff_density_min -1.962
_refine_diff_density_rms 0.140
_refine_ls_extinction_method none
_refine_ls_goodness_of_fit_ref 1.064
_refine_ls_hydrogen_treatment constr
_refine_ls_matrix_type full
_refine_ls_number_parameters 443
_refine_ls_number_reflns 7232
_refine_ls_number_restraints 0
_refine_ls_restrained_S_all 1.064
_refine_ls_R_factor_all 0.0546
_refine_ls_R_factor_gt 0.0477
_refine_ls_shift/su_max 0.001
_refine_ls_shift/su_mean 0.000
_refine_ls_structure_factor_coef Fsqd
_refine_ls_weighting_details 'w=1/[\s^2^(Fo^2^)+(0.0755P)^2^+3.8213P] where P=(Fo^2^+2Fc^2^)/3'
_refine_ls_weighting_scheme calc
_refine_ls_wR_factor_gt 0.1220
_refine_ls_wR_factor_ref 0.1276
_reflns_Friedel_coverage 0.000
_reflns_number_gt 6453
_reflns_number_total 7232
_reflns_threshold_expression 'I > 2\s(I)'
_cod_data_source_file om5b00665_si_002.cif
_cod_data_source_block 13
_cod_database_code 4086261
_shelx_space_group_comment
;
The symmetry employed for this shelxl refinement is uniquely defined
by the following loop, which should always be used as a source of
symmetry information in preference to the above space-group names.
They are only intended as comments.
;
_shelxl_version_number 2014-3

loop_
_space_group_symop_operation_xyz
'x, y, z'
'-x, -y, -z'

loop_
_atom_site_label
_atom_site_type_symbol
_atom_site_fract_x
_atom_site_fract_y
_atom_site_fract_z
_atom_site_U_iso_or_equiv
_atom_site_adp_type
_atom_site_occupancy
_atom_site_site_symmetry_order
_atom_site_calc_flag
_atom_site_refinement_flags_posn
_atom_site_refinement_flags_adp
C1 C 0.0314(5) 0.2711(5) 0.4613(4) 0.0424(13) Uani 1 1 d . .
C2 C 0.0349(5) 0.3761(5) 0.4024(4) 0.0398(13) Uani 1 1 d . .
C3 C 0.1397(6) 0.4237(5) 0.3996(4) 0.0404(13) Uani 1 1 d . .
C4 C 0.1967(6) 0.3479(5) 0.4600(4) 0.0409(13) Uani 1 1 d . .
C5 C 0.1313(6) 0.2539(5) 0.4973(5) 0.0446(14) Uani 1 1 d . .
C6 C -0.0672(6) 0.1987(7) 0.4921(5) 0.0550(17) Uani 1 1 d . .
H6A H -0.0378 0.1225 0.4867 0.082 Uiso 1 1 calc R U
H6B H -0.1166 0.2192 0.4496 0.082 Uiso 1 1 calc R U
H6C H -0.1105 0.2078 0.5600 0.082 Uiso 1 1 calc R U
C7 C -0.0579(6) 0.4327(6) 0.3604(5) 0.0505(15) Uani 1 1 d . .
H7A H -0.0956 0.3784 0.3402 0.076 Uiso 1 1 calc R U
H7B H -0.0249 0.4832 0.3037 0.076 Uiso 1 1 calc R U
H7C H -0.1133 0.4729 0.4102 0.076 Uiso 1 1 calc R U
C8 C 0.1716(7) 0.5385(5) 0.3576(5) 0.0505(15) Uani 1 1 d . .
H8A H 0.2538 0.5406 0.3412 0.076 Uiso 1 1 calc R U
H8B H 0.1345 0.5895 0.4061 0.076 Uiso 1 1 calc R U
H8C H 0.1468 0.5590 0.2986 0.076 Uiso 1 1 calc R U
C9 C 0.3077(7) 0.3658(6) 0.4810(6) 0.0560(17) Uani 1 1 d . .
H9A H 0.3444 0.2956 0.4992 0.084 Uiso 1 1 calc R U
H9B H 0.2912 0.4117 0.5348 0.084 Uiso 1 1 calc R U
H9C H 0.3583 0.4017 0.4224 0.084 Uiso 1 1 calc R U
C10 C 0.1542(8) 0.1577(7) 0.5706(6) 0.062(2) Uani 1 1 d . .
H10A H 0.2358 0.1445 0.5617 0.093 Uiso 1 1 calc R U
H10B H 0.1249 0.0924 0.5588 0.093 Uiso 1 1 calc R U
H10C H 0.1163 0.1754 0.6375 0.093 Uiso 1 1 calc R U
C11 C 0.2707(7) 0.1386(6) 0.1332(6) 0.0588(18) Uani 1 1 d . .
H11A H 0.2306 0.0849 0.1136 0.071 Uiso 1 1 calc R U
H11B H 0.3358 0.1596 0.0772 0.071 Uiso 1 1 calc R U
C12 C 0.3115(6) 0.0904(6) 0.2238(6) 0.0551(17) Uani 1 1 d . .
H12 H 0.3610 0.0210 0.2150 0.066 Uiso 1 1 calc R U
C13 C 0.2082(6) 0.0865(5) 0.3163(6) 0.0500(15) Uani 1 1 d . .
H13A H 0.2268 0.0432 0.3731 0.060 Uiso 1 1 calc R U
H13B H 0.1421 0.0588 0.3045 0.060 Uiso 1 1 calc R U
C14 C 0.0331(7) 0.2409(7) 0.1528(6) 0.0594(18) Uani 1 1 d . .
H14 H -0.0179 0.3081 0.1698 0.071 Uiso 1 1 calc R U
C15 C -0.0268(7) 0.1449(8) 0.2191(7) 0.066(2) Uani 1 1 d . .
H15A H 0.0175 0.0765 0.2011 0.099 Uiso 1 1 calc R U
H15B H -0.1024 0.1441 0.2109 0.099 Uiso 1 1 calc R U
H15C H -0.0336 0.1531 0.2875 0.099 Uiso 1 1 calc R U
C16 C 0.0468(10) 0.2295(10) 0.0416(7) 0.086(3) Uani 1 1 d . .
H16A H 0.1029 0.1691 0.0199 0.130 Uiso 1 1 calc R U
H16B H 0.0720 0.2970 0.0021 0.130 Uiso 1 1 calc R U
H16C H -0.0261 0.2153 0.0339 0.130 Uiso 1 1 calc R U
C17 C 0.2243(7) 0.3787(6) 0.0794(5) 0.0520(16) Uani 1 1 d . .
H17 H 0.2376 0.3538 0.0133 0.062 Uiso 1 1 calc R U
C18 C 0.1358(7) 0.4784(7) 0.0884(5) 0.0601(18) Uani 1 1 d . .
H18A H 0.0683 0.4594 0.0738 0.090 Uiso 1 1 calc R U
H18B H 0.1683 0.5391 0.0420 0.090 Uiso 1 1 calc R U
H18C H 0.1148 0.4998 0.1550 0.090 Uiso 1 1 calc R U
C19 C 0.3396(7) 0.4138(7) 0.0853(6) 0.0614(19) Uani 1 1 d . .
H19A H 0.3277 0.4447 0.1473 0.092 Uiso 1 1 calc R U
H19B H 0.3684 0.4684 0.0307 0.092 Uiso 1 1 calc R U
H19C H 0.3946 0.3502 0.0817 0.092 Uiso 1 1 calc R U
C20 C 0.4434(7) 0.1385(6) 0.3461(7) 0.062(2) Uani 1 1 d . .
H20A H 0.5073 0.0883 0.3160 0.093 Uiso 1 1 calc R U
H20B H 0.3873 0.0980 0.3969 0.093 Uiso 1 1 calc R U
H20C H 0.4705 0.1931 0.3754 0.093 Uiso 1 1 calc R U
C21 C 0.4180(6) 0.3722(5) 0.7751(4) 0.0404(13) Uani 1 1 d . .
C22 C 0.2979(6) 0.3794(6) 0.7955(5) 0.0468(14) Uani 1 1 d . .
H22 H 0.2623 0.3165 0.7936 0.056 Uiso 1 1 calc R U
C23 C 0.2296(6) 0.4773(6) 0.8184(5) 0.0523(16) Uani 1 1 d . .
H23 H 0.1499 0.4786 0.8307 0.063 Uiso 1 1 calc R U
C24 C 0.2783(7) 0.5726(6) 0.8232(5) 0.0530(17) Uani 1 1 d . .
H24 H 0.2327 0.6378 0.8396 0.064 Uiso 1 1 calc R U
C25 C 0.3964(7) 0.5681(5) 0.8030(5) 0.0495(15) Uani 1 1 d . .
H25 H 0.4310 0.6315 0.8053 0.059 Uiso 1 1 calc R U
C26 C 0.4646(6) 0.4711(5) 0.7793(5) 0.0439(13) Uani 1 1 d . .
H26 H 0.5443 0.4714 0.7656 0.053 Uiso 1 1 calc R U
C27 C 0.6103(5) 0.2467(5) 0.7954(4) 0.0384(12) Uani 1 1 d . .
C28 C 0.7192(6) 0.1945(5) 0.7516(5) 0.0415(13) Uani 1 1 d . .
H28 H 0.7316 0.1668 0.6905 0.050 Uiso 1 1 calc R U
C29 C 0.8090(6) 0.1822(6) 0.7947(5) 0.0491(15) Uani 1 1 d . .
H29 H 0.8800 0.1477 0.7621 0.059 Uiso 1 1 calc R U
C30 C 0.7938(7) 0.2207(6) 0.8859(5) 0.0520(16) Uani 1 1 d . .
H30 H 0.8539 0.2125 0.9153 0.062 Uiso 1 1 calc R U
C31 C 0.6885(7) 0.2712(6) 0.9326(5) 0.0532(17) Uani 1 1 d . .
H31 H 0.6769 0.2974 0.9942 0.064 Uiso 1 1 calc R U
C32 C 0.5986(6) 0.2834(5) 0.8883(5) 0.0465(14) Uani 1 1 d . .
H32 H 0.5279 0.3175 0.9219 0.056 Uiso 1 1 calc R U
C33 C 0.4257(5) 0.1491(5) 0.7894(4) 0.0390(12) Uani 1 1 d . .
C34 C 0.4302(6) 0.0804(5) 0.8761(5) 0.0433(13) Uani 1 1 d . .
H34 H 0.4805 0.0955 0.9106 0.052 Uiso 1 1 calc R U
C35 C 0.3636(7) -0.0086(6) 0.9130(5) 0.0514(16) Uani 1 1 d . .
H35 H 0.3691 -0.0512 0.9714 0.062 Uiso 1 1 calc R U
C36 C 0.2889(7) -0.0346(6) 0.8632(5) 0.0554(17) Uani 1 1 d . .
H36 H 0.2442 -0.0946 0.8873 0.067 Uiso 1 1 calc R U
C37 C 0.2818(7) 0.0307(6) 0.7765(5) 0.0552(17) Uani 1 1 d . .
H37 H 0.2316 0.0149 0.7421 0.066 Uiso 1 1 calc R U
C38 C 0.3498(6) 0.1194(6) 0.7413(5) 0.0503(16) Uani 1 1 d . .
H38 H 0.3445 0.1613 0.6826 0.060 Uiso 1 1 calc R U
C39 C 0.5546(5) 0.2593(5) 0.6236(4) 0.0363(12) Uani 1 1 d . .
C40 C 0.5936(6) 0.1608(5) 0.5793(5) 0.0427(13) Uani 1 1 d . .
H40 H 0.5845 0.0940 0.6198 0.051 Uiso 1 1 calc R U
C41 C 0.6455(6) 0.1575(5) 0.4774(5) 0.0465(14) Uani 1 1 d . .
H41 H 0.6711 0.0898 0.4513 0.056 Uiso 1 1 calc R U
C42 C 0.6588(6) 0.2555(5) 0.4151(5) 0.0439(14) Uani 1 1 d . .
H42 H 0.6932 0.2545 0.3468 0.053 Uiso 1 1 calc R U
C43 C 0.6202(5) 0.3546(5) 0.4556(4) 0.0413(13) Uani 1 1 d . .
H43 H 0.6282 0.4210 0.4145 0.050 Uiso 1 1 calc R U
C44 C 0.5694(5) 0.3559(5) 0.5575(4) 0.0387(12) Uani 1 1 d . .
H44 H 0.5441 0.4240 0.5829 0.046 Uiso 1 1 calc R U
B1 B 0.5023(6) 0.2567(6) 0.7461(5) 0.0386(14) Uani 1 1 d . .
P1 P 0.17204(15) 0.26159(14) 0.17340(12) 0.0447(4) Uani 1 1 d . .
S1 S 0.37874(14) 0.20580(13) 0.25297(14) 0.0496(4) Uani 1 1 d . .
Ir1 Ir 0.18303(2) 0.25990(2) 0.33271(2) 0.03667(11) Uani 1 1 d . .

loop_
_atom_site_aniso_label
_atom_site_aniso_U_11
_atom_site_aniso_U_22
_atom_site_aniso_U_33
_atom_site_aniso_U_23
_atom_site_aniso_U_13
_atom_site_aniso_U_12
C1 0.043(3) 0.048(3) 0.033(3) 0.004(2) -0.007(2) -0.009(3)
C2 0.045(3) 0.041(3) 0.031(3) -0.006(2) -0.009(2) 0.004(3)
C3 0.051(3) 0.033(3) 0.036(3) -0.002(2) -0.011(3) -0.005(3)
C4 0.049(3) 0.038(3) 0.039(3) -0.003(2) -0.016(3) -0.008(3)
C5 0.063(4) 0.038(3) 0.035(3) 0.008(2) -0.020(3) -0.014(3)
C6 0.055(4) 0.064(4) 0.047(4) 0.004(3) -0.011(3) -0.027(3)
C7 0.043(3) 0.058(4) 0.047(3) 0.000(3) -0.015(3) 0.006(3)
C8 0.066(4) 0.039(3) 0.045(3) 0.001(3) -0.013(3) -0.011(3)
C9 0.059(4) 0.054(4) 0.063(4) -0.001(3) -0.032(4) -0.007(3)
C10 0.078(5) 0.056(4) 0.059(4) 0.022(3) -0.036(4) -0.016(4)
C11 0.062(4) 0.051(4) 0.059(4) -0.016(3) -0.007(4) -0.006(3)
C12 0.052(4) 0.037(3) 0.074(5) -0.013(3) -0.013(3) 0.002(3)
C13 0.057(4) 0.036(3) 0.062(4) -0.003(3) -0.025(3) -0.008(3)
C14 0.059(4) 0.068(5) 0.059(4) -0.008(4) -0.026(4) -0.011(4)
C15 0.061(5) 0.077(5) 0.074(5) -0.012(4) -0.032(4) -0.024(4)
C16 0.112(8) 0.101(7) 0.069(5) -0.013(5) -0.053(6) -0.024(6)
C17 0.068(4) 0.054(4) 0.031(3) -0.002(3) -0.009(3) -0.006(3)
C18 0.073(5) 0.058(4) 0.043(4) 0.011(3) -0.016(3) 0.000(4)
C19 0.059(4) 0.060(4) 0.054(4) 0.009(3) -0.004(3) -0.007(4)
C20 0.052(4) 0.043(4) 0.098(6) -0.005(4) -0.035(4) 0.005(3)
C21 0.049(3) 0.042(3) 0.029(3) 0.009(2) -0.013(2) -0.003(3)
C22 0.048(4) 0.050(4) 0.041(3) 0.010(3) -0.017(3) -0.007(3)
C23 0.046(4) 0.061(4) 0.043(3) 0.011(3) -0.012(3) 0.003(3)
C24 0.063(4) 0.053(4) 0.034(3) 0.008(3) -0.012(3) 0.010(3)
C25 0.069(4) 0.037(3) 0.041(3) 0.004(3) -0.017(3) -0.003(3)
C26 0.049(3) 0.041(3) 0.039(3) 0.008(2) -0.014(3) -0.004(3)
C27 0.047(3) 0.035(3) 0.033(3) 0.009(2) -0.013(2) -0.013(2)
C28 0.048(3) 0.036(3) 0.041(3) 0.004(2) -0.017(3) -0.006(3)
C29 0.051(4) 0.044(3) 0.055(4) 0.008(3) -0.021(3) -0.010(3)
C30 0.061(4) 0.047(4) 0.057(4) 0.011(3) -0.034(3) -0.013(3)
C31 0.076(5) 0.047(4) 0.043(3) 0.005(3) -0.029(3) -0.011(3)
C32 0.058(4) 0.042(3) 0.038(3) 0.003(3) -0.017(3) -0.003(3)
C33 0.045(3) 0.034(3) 0.036(3) 0.006(2) -0.012(2) -0.006(2)
C34 0.052(4) 0.041(3) 0.037(3) 0.007(2) -0.016(3) -0.010(3)
C35 0.064(4) 0.045(3) 0.042(3) 0.015(3) -0.016(3) -0.011(3)
C36 0.066(4) 0.046(4) 0.055(4) 0.016(3) -0.020(3) -0.023(3)
C37 0.064(4) 0.056(4) 0.053(4) 0.013(3) -0.030(3) -0.025(3)
C38 0.062(4) 0.049(4) 0.045(3) 0.017(3) -0.025(3) -0.019(3)
C39 0.039(3) 0.037(3) 0.034(3) 0.008(2) -0.017(2) -0.008(2)
C40 0.058(4) 0.031(3) 0.040(3) 0.009(2) -0.019(3) -0.007(3)
C41 0.061(4) 0.037(3) 0.042(3) 0.002(3) -0.017(3) -0.005(3)
C42 0.048(3) 0.050(3) 0.033(3) 0.006(3) -0.015(3) -0.006(3)
C43 0.046(3) 0.039(3) 0.039(3) 0.010(2) -0.016(3) -0.009(3)
C44 0.043(3) 0.036(3) 0.038(3) 0.007(2) -0.017(2) -0.007(2)
B1 0.046(4) 0.037(3) 0.033(3) 0.005(3) -0.014(3) -0.008(3)
P1 0.0530(9) 0.0433(8) 0.0401(8) -0.0033(6) -0.0167(7) -0.0049(7)
S1 0.0430(8) 0.0366(7) 0.0674(10) -0.0023(7) -0.0138(7) -0.0035(6)
Ir1 0.04057(16) 0.03048(14) 0.04072(16) 0.00327(10) -0.01595(11) -0.00593(10)

loop_
_atom_type_symbol
_atom_type_description
_atom_type_scat_dispersion_real
_atom_type_scat_dispersion_imag
_atom_type_scat_source
C C 0.0181 0.0091 'International Tables Vol C Tables 4.2.6.8 and 6.1.1.4'
H H 0.0000 0.0000 'International Tables Vol C Tables 4.2.6.8 and 6.1.1.4'
B B 0.0090 0.0039 'International Tables Vol C Tables 4.2.6.8 and 6.1.1.4'
P P 0.2955 0.4335 'International Tables Vol C Tables 4.2.6.8 and 6.1.1.4'
S S 0.3331 0.5567 'International Tables Vol C Tables 4.2.6.8 and 6.1.1.4'
Ir Ir -4.7710 6.5667 'International Tables Vol C Tables 4.2.6.8 and 6.1.1.4'

loop_
_geom_angle_atom_site_label_1
_geom_angle_atom_site_label_2
_geom_angle_atom_site_label_3
_geom_angle
C2 C1 C5 108.3(5)
C2 C1 C6 126.0(6)
C5 C1 C6 125.2(6)
C2 C1 Ir1 72.8(3)
C5 C1 Ir1 72.3(4)
C6 C1 Ir1 127.2(5)
C1 C2 C3 108.1(5)
C1 C2 C7 126.3(6)
C3 C2 C7 125.3(6)
C1 C2 Ir1 69.3(3)
C3 C2 Ir1 72.6(3)
C7 C2 Ir1 128.7(4)
C4 C3 C2 106.7(5)
C4 C3 C8 126.1(6)
C2 C3 C8 126.3(6)
C4 C3 Ir1 71.5(3)
C2 C3 Ir1 69.8(3)
C8 C3 Ir1 131.8(4)
C5 C4 C3 109.3(6)
C5 C4 C9 125.7(6)
C3 C4 C9 125.1(6)
C5 C4 Ir1 69.6(3)
C3 C4 Ir1 71.6(3)
C9 C4 Ir1 125.4(5)
C4 C5 C1 107.6(5)
C4 C5 C10 127.2(6)
C1 C5 C10 124.9(6)
C4 C5 Ir1 73.2(3)
C1 C5 Ir1 69.7(3)
C10 C5 Ir1 127.2(5)
C1 C6 H6A 109.5
C1 C6 H6B 109.5
H6A C6 H6B 109.5
C1 C6 H6C 109.5
H6A C6 H6C 109.5
H6B C6 H6C 109.5
C2 C7 H7A 109.5
C2 C7 H7B 109.5
H7A C7 H7B 109.5
C2 C7 H7C 109.5
H7A C7 H7C 109.5
H7B C7 H7C 109.5
C3 C8 H8A 109.5
C3 C8 H8B 109.5
H8A C8 H8B 109.5
C3 C8 H8C 109.5
H8A C8 H8C 109.5
H8B C8 H8C 109.5
C4 C9 H9A 109.5
C4 C9 H9B 109.5
H9A C9 H9B 109.5
C4 C9 H9C 109.5
H9A C9 H9C 109.5
H9B C9 H9C 109.5
C5 C10 H10A 109.5
C5 C10 H10B 109.5
H10A C10 H10B 109.5
C5 C10 H10C 109.5
H10A C10 H10C 109.5
H10B C10 H10C 109.5
C12 C11 P1 105.4(5)
C12 C11 H11A 110.7
P1 C11 H11A 110.7
C12 C11 H11B 110.7
P1 C11 H11B 110.7
H11A C11 H11B 108.8
C13 C12 C11 109.3(6)
C13 C12 S1 97.5(4)
C11 C12 S1 104.2(5)
C13 C12 H12 114.7
C11 C12 H12 114.7
S1 C12 H12 114.7
C12 C13 Ir1 97.7(4)
C12 C13 H13A 112.2
Ir1 C13 H13A 112.2
C12 C13 H13B 112.2
Ir1 C13 H13B 112.2
H13A C13 H13B 109.8
C15 C14 C16 110.9(7)
C15 C14 P1 113.5(6)
C16 C14 P1 111.5(6)
C15 C14 H14 106.8
C16 C14 H14 106.8
P1 C14 H14 106.8
C14 C15 H15A 109.5
C14 C15 H15B 109.5
H15A C15 H15B 109.5
C14 C15 H15C 109.5
H15A C15 H15C 109.5
H15B C15 H15C 109.5
C14 C16 H16A 109.5
C14 C16 H16B 109.5
H16A C16 H16B 109.5
C14 C16 H16C 109.5
H16A C16 H16C 109.5
H16B C16 H16C 109.5
C18 C17 C19 109.7(6)
C18 C17 P1 112.1(5)
C19 C17 P1 112.0(5)
C18 C17 H17 107.6
C19 C17 H17 107.6
P1 C17 H17 107.6
C17 C18 H18A 109.5
C17 C18 H18B 109.5
H18A C18 H18B 109.5
C17 C18 H18C 109.5
H18A C18 H18C 109.5
H18B C18 H18C 109.5
C17 C19 H19A 109.5
C17 C19 H19B 109.5
H19A C19 H19B 109.5
C17 C19 H19C 109.5
H19A C19 H19C 109.5
H19B C19 H19C 109.5
S1 C20 H20A 109.5
S1 C20 H20B 109.5
H20A C20 H20B 109.5
S1 C20 H20C 109.5
H20A C20 H20C 109.5
H20B C20 H20C 109.5
C22 C21 C26 115.1(6)
C22 C21 B1 123.6(6)
C26 C21 B1 121.3(6)
C23 C22 C21 122.4(7)
C23 C22 H22 118.8
C21 C22 H22 118.8
C24 C23 C22 120.9(7)
C24 C23 H23 119.5
C22 C23 H23 119.5
C25 C24 C23 118.0(7)
C25 C24 H24 121.0
C23 C24 H24 121.0
C24 C25 C26 121.2(7)
C24 C25 H25 119.4
C26 C25 H25 119.4
C25 C26 C21 122.4(7)
C25 C26 H26 118.8
C21 C26 H26 118.8
C32 C27 C28 114.4(6)
C32 C27 B1 122.5(6)
C28 C27 B1 123.0(5)
C29 C28 C27 123.3(6)
C29 C28 H28 118.4
C27 C28 H28 118.4
C30 C29 C28 120.2(7)
C30 C29 H29 119.9
C28 C29 H29 119.9
C31 C30 C29 118.8(6)
C31 C30 H30 120.6
C29 C30 H30 120.6
C30 C31 C32 120.4(6)
C30 C31 H31 119.8
C32 C31 H31 119.8
C31 C32 C27 122.8(7)
C31 C32 H32 118.6
C27 C32 H32 118.6
C38 C33 C34 114.6(5)
C38 C33 B1 121.6(5)
C34 C33 B1 123.7(5)
C35 C34 C33 123.2(6)
C35 C34 H34 118.4
C33 C34 H34 118.4
C34 C35 C36 120.1(6)
C34 C35 H35 119.9
C36 C35 H35 119.9
C35 C36 C37 118.8(6)
C35 C36 H36 120.6
C37 C36 H36 120.6
C38 C37 C36 119.7(6)
C38 C37 H37 120.1
C36 C37 H37 120.1
C37 C38 C33 123.5(6)
C37 C38 H38 118.3
C33 C38 H38 118.3
C40 C39 C44 114.9(5)
C40 C39 B1 120.3(5)
C44 C39 B1 124.7(5)
C41 C40 C39 123.2(6)
C41 C40 H40 118.4
C39 C40 H40 118.4
C42 C41 C40 119.7(6)
C42 C41 H41 120.2
C40 C41 H41 120.2
C43 C42 C41 119.0(6)
C43 C42 H42 120.5
C41 C42 H42 120.5
C42 C43 C44 120.4(6)
C42 C43 H43 119.8
C44 C43 H43 119.8
C43 C44 C39 122.8(6)
C43 C44 H44 118.6
C39 C44 H44 118.6
C27 B1 C33 109.5(5)
C27 B1 C39 108.9(5)
C33 B1 C39 109.5(5)
C27 B1 C21 110.1(5)
C33 B1 C21 109.1(5)
C39 B1 C21 109.7(5)
C14 P1 C11 106.6(4)
C14 P1 C17 102.7(4)
C11 P1 C17 106.4(3)
C14 P1 Ir1 119.4(3)
C11 P1 Ir1 100.5(3)
C17 P1 Ir1 120.0(2)
C20 S1 C12 101.9(4)
C20 S1 Ir1 108.1(3)
C12 S1 Ir1 81.4(2)
C13 Ir1 C1 102.8(3)
C13 Ir1 C5 99.7(3)
C1 Ir1 C5 38.1(2)
C13 Ir1 C2 135.5(3)
C1 Ir1 C2 37.9(2)
C5 Ir1 C2 63.1(2)
C13 Ir1 C4 128.5(2)
C1 Ir1 C4 62.6(2)
C5 Ir1 C4 37.2(2)
C2 Ir1 C4 62.1(2)
C13 Ir1 C3 162.5(3)
C1 Ir1 C3 63.3(2)
C5 Ir1 C3 62.8(2)
C2 Ir1 C3 37.6(2)
C4 Ir1 C3 37.0(2)
C13 Ir1 P1 79.6(2)
C1 Ir1 P1 123.09(17)
C5 Ir1 P1 160.85(19)
C2 Ir1 P1 103.90(16)
C4 Ir1 P1 151.25(16)
C3 Ir1 P1 116.45(16)
C13 Ir1 S1 68.6(2)
C1 Ir1 S1 153.84(18)
C5 Ir1 S1 117.08(19)
C2 Ir1 S1 155.73(18)
C4 Ir1 S1 102.52(17)
C3 Ir1 S1 118.82(17)
P1 Ir1 S1 80.73(6)

loop_
_geom_bond_atom_site_label_1
_geom_bond_atom_site_label_2
_geom_bond_distance
C1 C2 1.431(9)
C1 C5 1.432(9)
C1 C6 1.497(9)
C1 Ir1 2.177(6)
C2 C3 1.447(9)
C2 C7 1.486(9)
C2 Ir1 2.224(6)
C3 C4 1.433(9)
C3 C8 1.494(9)
C3 Ir1 2.260(6)
C4 C5 1.425(9)
C4 C9 1.508(9)
C4 Ir1 2.259(6)
C5 C10 1.516(9)
C5 Ir1 2.212(6)
C6 H6A 0.9600
C6 H6B 0.9600
C6 H6C 0.9600
C7 H7A 0.9600
C7 H7B 0.9600
C7 H7C 0.9600
C8 H8A 0.9600
C8 H8B 0.9600
C8 H8C 0.9600
C9 H9A 0.9600
C9 H9B 0.9600
C9 H9C 0.9600
C10 H10A 0.9600
C10 H10B 0.9600
C10 H10C 0.9600
C11 C12 1.526(12)
C11 P1 1.848(8)
C11 H11A 0.9700
C11 H11B 0.9700
C12 C13 1.521(11)
C12 S1 1.851(7)
C12 H12 0.9800
C13 Ir1 2.134(6)
C13 H13A 0.9700
C13 H13B 0.9700
C14 C15 1.512(12)
C14 C16 1.549(11)
C14 P1 1.844(8)
C14 H14 0.9800
C15 H15A 0.9600
C15 H15B 0.9600
C15 H15C 0.9600
C16 H16A 0.9600
C16 H16B 0.9600
C16 H16C 0.9600
C17 C18 1.520(11)
C17 C19 1.538(12)
C17 P1 1.851(7)
C17 H17 0.9800
C18 H18A 0.9600
C18 H18B 0.9600
C18 H18C 0.9600
C19 H19A 0.9600
C19 H19B 0.9600
C19 H19C 0.9600
C20 S1 1.787(8)
C20 H20A 0.9600
C20 H20B 0.9600
C20 H20C 0.9600
C21 C22 1.397(9)
C21 C26 1.405(9)
C21 B1 1.665(9)
C22 C23 1.390(10)
C22 H22 0.9300
C23 C24 1.381(11)
C23 H23 0.9300
C24 C25 1.373(11)
C24 H24 0.9300
C25 C26 1.383(9)
C25 H25 0.9300
C26 H26 0.9300
C27 C32 1.400(9)
C27 C28 1.402(9)
C27 B1 1.641(9)
C28 C29 1.382(9)
C28 H28 0.9300
C29 C30 1.380(10)
C29 H29 0.9300
C30 C31 1.370(11)
C30 H30 0.9300
C31 C32 1.393(10)
C31 H31 0.9300
C32 H32 0.9300
C33 C38 1.396(9)
C33 C34 1.402(8)
C33 B1 1.643(9)
C34 C35 1.383(9)
C34 H34 0.9300
C35 C36 1.384(10)
C35 H35 0.9300
C36 C37 1.389(10)
C36 H36 0.9300
C37 C38 1.388(10)
C37 H37 0.9300
C38 H38 0.9300
C39 C40 1.394(9)
C39 C44 1.399(8)
C39 B1 1.652(9)
C40 C41 1.392(9)
C40 H40 0.9300
C41 C42 1.385(9)
C41 H41 0.9300
C42 C43 1.377(9)
C42 H42 0.9300
C43 C44 1.388(9)
C43 H43 0.9300
C44 H44 0.9300
P1 Ir1 2.2849(16)
S1 Ir1 2.3692(17)

loop_
_geom_torsion_atom_site_label_1
_geom_torsion_atom_site_label_2
_geom_torsion_atom_site_label_3
_geom_torsion_atom_site_label_4
_geom_torsion
C5 C1 C2 C3 1.4(7)
C6 C1 C2 C3 173.5(6)
Ir1 C1 C2 C3 -62.6(4)
C5 C1 C2 C7 -172.5(6)
C6 C1 C2 C7 -0.4(10)
Ir1 C1 C2 C7 123.5(6)
C5 C1 C2 Ir1 64.0(4)
C6 C1 C2 Ir1 -123.9(7)
C1 C2 C3 C4 -1.8(6)
C7 C2 C3 C4 172.2(6)
Ir1 C2 C3 C4 -62.3(4)
C1 C2 C3 C8 -171.8(6)
C7 C2 C3 C8 2.2(10)
Ir1 C2 C3 C8 127.7(6)
C1 C2 C3 Ir1 60.5(4)
C7 C2 C3 Ir1 -125.5(6)
C2 C3 C4 C5 1.6(7)
C8 C3 C4 C5 171.6(6)
Ir1 C3 C4 C5 -59.7(4)
C2 C3 C4 C9 -177.9(6)
C8 C3 C4 C9 -7.9(10)
Ir1 C3 C4 C9 120.8(6)
C2 C3 C4 Ir1 61.2(4)
C8 C3 C4 Ir1 -128.8(6)
C3 C4 C5 C1 -0.7(7)
C9 C4 C5 C1 178.8(6)
Ir1 C4 C5 C1 -61.6(4)
C3 C4 C5 C10 -174.8(7)
C9 C4 C5 C10 4.7(11)
Ir1 C4 C5 C10 124.3(8)
C3 C4 C5 Ir1 60.9(4)
C9 C4 C5 Ir1 -119.7(7)
C2 C1 C5 C4 -0.5(7)
C6 C1 C5 C4 -172.6(6)
Ir1 C1 C5 C4 63.9(5)
C2 C1 C5 C10 173.8(7)
C6 C1 C5 C10 1.7(11)
Ir1 C1 C5 C10 -121.8(7)
C2 C1 C5 Ir1 -64.3(4)
C6 C1 C5 Ir1 123.5(7)
P1 C11 C12 C13 45.6(7)
P1 C11 C12 S1 -57.7(5)
C11 C12 C13 Ir1 -73.7(5)
S1 C12 C13 Ir1 34.2(4)
C26 C21 C22 C23 -0.1(9)
B1 C21 C22 C23 -179.3(6)
C21 C22 C23 C24 -0.7(10)
C22 C23 C24 C25 1.0(10)
C23 C24 C25 C26 -0.5(10)
C24 C25 C26 C21 -0.4(10)
C22 C21 C26 C25 0.7(9)
B1 C21 C26 C25 179.9(5)
C32 C27 C28 C29 -1.4(9)
B1 C27 C28 C29 -177.5(6)
C27 C28 C29 C30 0.9(10)
C28 C29 C30 C31 -0.1(10)
C29 C30 C31 C32 -0.1(10)
C30 C31 C32 C27 -0.5(10)
C28 C27 C32 C31 1.3(9)
B1 C27 C32 C31 177.3(6)
C38 C33 C34 C35 -1.2(10)
B1 C33 C34 C35 178.7(6)
C33 C34 C35 C36 0.8(11)
C34 C35 C36 C37 -0.4(12)
C35 C36 C37 C38 0.5(13)
C36 C37 C38 C33 -0.9(13)
C34 C33 C38 C37 1.3(11)
B1 C33 C38 C37 -178.6(7)
C44 C39 C40 C41 1.2(9)
B1 C39 C40 C41 -175.6(6)
C39 C40 C41 C42 -0.9(10)
C40 C41 C42 C43 0.1(10)
C41 C42 C43 C44 0.4(10)
C42 C43 C44 C39 0.0(9)
C40 C39 C44 C43 -0.7(9)
B1 C39 C44 C43 175.9(6)
C32 C27 B1 C33 -84.9(7)
C28 C27 B1 C33 90.8(7)
C32 C27 B1 C39 155.3(5)
C28 C27 B1 C39 -29.0(7)
C32 C27 B1 C21 35.0(7)
C28 C27 B1 C21 -149.3(5)
C38 C33 B1 C27 -161.9(6)
C34 C33 B1 C27 18.3(8)
C38 C33 B1 C39 -42.5(8)
C34 C33 B1 C39 137.7(6)
C38 C33 B1 C21 77.6(7)
C34 C33 B1 C21 -102.3(7)
C40 C39 B1 C27 81.4(7)
C44 C39 B1 C27 -95.1(7)
C40 C39 B1 C33 -38.4(8)
C44 C39 B1 C33 145.1(6)
C40 C39 B1 C21 -158.1(5)
C44 C39 B1 C21 25.4(8)
C22 C21 B1 C27 -143.4(6)
C26 C21 B1 C27 37.6(7)
C22 C21 B1 C33 -23.2(8)
C26 C21 B1 C33 157.8(5)
C22 C21 B1 C39 96.8(6)
C26 C21 B1 C39 -82.3(7)
C15 C14 P1 C11 66.2(7)
C16 C14 P1 C11 -59.9(7)
C15 C14 P1 C17 177.9(6)
C16 C14 P1 C17 51.8(7)
C15 C14 P1 Ir1 -46.5(7)
C16 C14 P1 Ir1 -172.6(6)
C12 C11 P1 C14 -123.6(5)
C12 C11 P1 C17 127.3(5)
C12 C11 P1 Ir1 1.6(5)
C18 C17 P1 C14 54.3(6)
C19 C17 P1 C14 178.0(5)
C18 C17 P1 C11 166.1(5)
C19 C17 P1 C11 -70.2(6)
C18 C17 P1 Ir1 -81.0(6)
C19 C17 P1 Ir1 42.7(6)
C13 C12 S1 C20 76.4(5)
C11 C12 S1 C20 -171.5(5)
C13 C12 S1 Ir1 -30.5(4)
C11 C12 S1 Ir1 81.6(4)
